data_1571206
loop_
_publ_author_name
'Kounalis, Errikos'
'van Tongeren, Dylan'
'Melnikov, Stanislav'
'Lutz, Martin'
'Broere, Dani&#xeb;l L J'

_publ_section_title
;
 Pendulum-like hemilability in a Ti-based frustrated Lewis Trio.
;
_journal_issue 15
_journal_name_full 'Chemical science'
_journal_page_first 5555
_journal_page_last 5563
_journal_paper_doi 10.1039/d3sc06789k
_journal_volume 15
_journal_year 2024
_chemical_formula_moiety 'C26 H44 Cl4 N2 P2 Ti, 0.5(C6 H6), C5 H12'
_chemical_formula_sum 'C34 H59 Cl4 N2 P2 Ti'
_chemical_formula_weight 747.47
_space_group_crystal_system monoclinic
_space_group_IT_number 14
_space_group_name_Hall '-P 2ybc'
_space_group_name_H-M_alt 'P 1 21/c 1'
_atom_sites_solution_hydrogens geom
_atom_sites_solution_primary dual
_atom_sites_solution_secondary difmap
_audit_creation_method SHELXL-2018/3
_audit_update_record
;
2023-10-26 deposited with the CCDC.	2024-03-08 downloaded from the CCDC.
;
_cell_angle_alpha 90
_cell_angle_beta 111.688(3)
_cell_angle_gamma 90
_cell_formula_units_Z 4
_cell_length_a 16.8812(14)
_cell_length_b 16.6100(11)
_cell_length_c 15.6315(9)
_cell_measurement_reflns_used 19886
_cell_measurement_temperature 150(2)
_cell_measurement_theta_max 25.56
_cell_measurement_theta_min 1.32
_cell_volume 4072.7(5)
_computing_cell_refinement Peakref
_computing_data_collection Apex3
_computing_data_reduction 'Eval15, Sadabs'
_computing_structure_refinement 'SHELXL-2018/3 (Sheldrick, 2018)'
_computing_structure_solution SHELXT
_diffrn_ambient_temperature 150(2)
_diffrn_measured_fraction_theta_full 1.000
_diffrn_measured_fraction_theta_max 1.000
_diffrn_measurement_device_type 'Bruker Kappa ApexII'
_diffrn_measurement_method '\f and \w scans'
_diffrn_radiation_type MoK\a
_diffrn_radiation_wavelength 0.71073
_diffrn_reflns_av_R_equivalents 0.1485
_diffrn_reflns_av_unetI/netI 0.1132
_diffrn_reflns_Laue_measured_fraction_full 1.000
_diffrn_reflns_Laue_measured_fraction_max 1.000
_diffrn_reflns_limit_h_max 20
_diffrn_reflns_limit_h_min -20
_diffrn_reflns_limit_k_max 20
_diffrn_reflns_limit_k_min -20
_diffrn_reflns_limit_l_max 18
_diffrn_reflns_limit_l_min -18
_diffrn_reflns_number 56073
_diffrn_reflns_point_group_measured_fraction_full 1.000
_diffrn_reflns_point_group_measured_fraction_max 1.000
_diffrn_reflns_theta_full 25.242
_diffrn_reflns_theta_max 25.506
_diffrn_reflns_theta_min 1.298
_diffrn_source 'sealed tube'
_exptl_absorpt_coefficient_mu 0.575
_exptl_absorpt_correction_T_max 1.0000
_exptl_absorpt_correction_T_min 0.6934
_exptl_absorpt_correction_type numerical
_exptl_absorpt_process_details
;
 SADABS 2016/2: Krause, L., Herbst-Irmer, R., Sheldrick G.M. & Stalke D.,
 J. Appl. Cryst. 48 (2015) 3-10
;
_exptl_crystal_colour orange
_exptl_crystal_density_diffrn 1.219
_exptl_crystal_description needle
_exptl_crystal_F_000 1588
_exptl_crystal_size_max 0.41
_exptl_crystal_size_mid 0.09
_exptl_crystal_size_min 0.04
_refine_diff_density_max 0.886
_refine_diff_density_min -0.486
_refine_diff_density_rms 0.095
_refine_ls_extinction_method none
_refine_ls_goodness_of_fit_ref 1.020
_refine_ls_hydrogen_treatment constr
_refine_ls_matrix_type full
_refine_ls_number_parameters 446
_refine_ls_number_reflns 7587
_refine_ls_number_restraints 416
_refine_ls_restrained_S_all 1.027
_refine_ls_R_factor_all 0.1489
_refine_ls_R_factor_gt 0.0715
_refine_ls_shift/su_max 0.000
_refine_ls_shift/su_mean 0.000
_refine_ls_structure_factor_coef Fsqd
_refine_ls_weighting_details 'w=1/[\s^2^(Fo^2^)+(0.0691P)^2^+14.6931P] where P=(Fo^2^+2Fc^2^)/3'
_refine_ls_weighting_scheme calc
_refine_ls_wR_factor_gt 0.1625
_refine_ls_wR_factor_ref 0.1987
_reflns_Friedel_coverage 0.000
_reflns_number_gt 4198
_reflns_number_total 7587
_reflns_threshold_expression 'I > 2\s(I)'
_cod_data_source_file d3sc06789k2.cif
_cod_data_source_block l1211a
_cod_depositor_comments 'Adding full bibliography for 1571205--1571209.cif.'
_cod_original_cell_volume 4072.8(5)
_cod_original_sg_symbol_H-M 'P 21/c'
_cod_database_code 1571206
_shelx_shelxl_version_number 2018/3
_shelx_space_group_comment
;
The symmetry employed for this shelxl refinement is uniquely defined
by the following loop, which should always be used as a source of
symmetry information in preference to the above space-group names.
They are only intended as comments.
;

loop_
_space_group_symop_operation_xyz
'x, y, z'
'-x, y+1/2, -z+1/2'
'-x, -y, -z'
'x, -y-1/2, z-1/2'

loop_
_atom_site_label
_atom_site_type_symbol
_atom_site_fract_x
_atom_site_fract_y
_atom_site_fract_z
_atom_site_U_iso_or_equiv
_atom_site_adp_type
_atom_site_occupancy
_atom_site_site_symmetry_order
_atom_site_calc_flag
_atom_site_refinement_flags_posn
_atom_site_refinement_flags_adp
_atom_site_refinement_flags_occupancy
_atom_site_disorder_assembly
_atom_site_disorder_group
Ti1 Ti 0.59107(7) 0.17879(6) 0.16472(7) 0.0281(3) Uani 1 1 d . . . . .
Cl1 Cl 0.51917(11) 0.12783(10) 0.25132(11) 0.0423(4) Uani 1 1 d . . . . .
Cl2 Cl 0.71379(11) 0.12002(11) 0.24608(13) 0.0547(5) Uani 1 1 d . . . . .
Cl3 Cl 0.64686(10) 0.25685(9) 0.08117(11) 0.0374(4) Uani 1 1 d . . . . .
Cl4 Cl 0.53283(10) 0.09050(9) 0.05160(11) 0.0368(4) Uani 1 1 d . . . . .
P1 P 0.26079(10) 0.23534(10) -0.07346(12) 0.0332(4) Uani 1 1 d . . . . .
P2 P 0.81025(10) 0.37304(10) 0.43547(11) 0.0329(4) Uani 1 1 d . . . . .
N1 N 0.4870(3) 0.2719(3) 0.1217(3) 0.0232(11) Uani 1 1 d . . . . .
N2 N 0.5995(3) 0.2864(3) 0.2538(3) 0.0258(11) Uani 1 1 d . . . . .
C1 C 0.3782(3) 0.2535(3) -0.0324(4) 0.0277(13) Uani 1 1 d . . . . .
H1A H 0.407509 0.201070 -0.026968 0.033 Uiso 1 1 calc R U . . .
H1B H 0.390582 0.285665 -0.079331 0.033 Uiso 1 1 calc R U . . .
C2 C 0.4143(4) 0.2962(4) 0.0580(4) 0.0289(14) Uani 1 1 d . . . . .
C3 C 0.3739(4) 0.3671(4) 0.0735(4) 0.0339(15) Uani 1 1 d . . . . .
H3 H 0.322312 0.384618 0.027126 0.041 Uiso 1 1 calc R U . . .
C4 C 0.4069(4) 0.4102(4) 0.1525(5) 0.0357(15) Uani 1 1 d . . . . .
H4 H 0.378405 0.456809 0.161707 0.043 Uiso 1 1 calc R U . . .
C5 C 0.4849(4) 0.3844(4) 0.2215(4) 0.0309(14) Uani 1 1 d . . . . .
C6 C 0.5224(3) 0.3167(3) 0.1995(4) 0.0248(13) Uani 1 1 d . . . . .
C7 C 0.5286(4) 0.4198(4) 0.3076(4) 0.0356(16) Uani 1 1 d . . . . .
H7 H 0.505174 0.464942 0.327254 0.043 Uiso 1 1 calc R U . . .
C8 C 0.6059(4) 0.3883(4) 0.3632(4) 0.0375(16) Uani 1 1 d . . . . .
H8 H 0.635303 0.411208 0.422215 0.045 Uiso 1 1 calc R U . . .
C9 C 0.6416(4) 0.3226(4) 0.3336(4) 0.0291(14) Uani 1 1 d . . . . .
C10 C 0.7284(4) 0.2916(4) 0.3929(4) 0.0354(15) Uani 1 1 d . . . . .
H10A H 0.747668 0.252339 0.357037 0.042 Uiso 1 1 calc R U . . .
H10B H 0.723974 0.262917 0.446455 0.042 Uiso 1 1 calc R U . . .
C11 C 0.2534(3) 0.1280(4) -0.0399(4) 0.0378(15) Uani 1 1 d D U . . .
C12 C 0.2841(4) 0.0631(4) -0.0889(5) 0.0482(18) Uani 1 1 d D U . . .
H12A H 0.343207 0.074190 -0.081796 0.072 Uiso 1 1 calc R U . . .
H12B H 0.247931 0.062900 -0.154409 0.072 Uiso 1 1 calc R U . . .
H12C H 0.280938 0.010500 -0.061965 0.072 Uiso 1 1 calc R U . . .
C13 C 0.1600(3) 0.1119(4) -0.0530(5) 0.057(2) Uani 1 1 d D U . . .
H13A H 0.124907 0.111685 -0.118923 0.085 Uiso 1 1 calc R U . . .
H13B H 0.139905 0.154222 -0.022318 0.085 Uiso 1 1 calc R U . . .
H13C H 0.155555 0.059504 -0.026311 0.085 Uiso 1 1 calc R U . . .
C14 C 0.3067(4) 0.1243(4) 0.0636(4) 0.0462(17) Uani 1 1 d D U . . .
H14A H 0.296658 0.072849 0.088531 0.069 Uiso 1 1 calc R U . . .
H14B H 0.290272 0.168636 0.094962 0.069 Uiso 1 1 calc R U . . .
H14C H 0.367315 0.129107 0.073367 0.069 Uiso 1 1 calc R U . . .
C15 C 0.2331(3) 0.2442(3) -0.2023(4) 0.0400(15) Uani 1 1 d D U . . .
C16 C 0.2963(4) 0.2058(4) -0.2397(5) 0.054(2) Uani 1 1 d D U . . .
H16A H 0.274769 0.211629 -0.306817 0.082 Uiso 1 1 calc R U . . .
H16B H 0.302754 0.148505 -0.223581 0.082 Uiso 1 1 calc R U . . .
H16C H 0.351645 0.232682 -0.212657 0.082 Uiso 1 1 calc R U . . .
C17 C 0.1446(4) 0.2080(4) -0.2525(5) 0.060(2) Uani 1 1 d D U . . .
H17A H 0.104889 0.228804 -0.225325 0.090 Uiso 1 1 calc R U . . .
H17B H 0.147806 0.149194 -0.246545 0.090 Uiso 1 1 calc R U . . .
H17C H 0.124459 0.222687 -0.317782 0.090 Uiso 1 1 calc R U . . .
C18 C 0.2285(4) 0.3347(3) -0.2203(5) 0.0546(19) Uani 1 1 d D U . . .
H18A H 0.213698 0.344501 -0.286270 0.082 Uiso 1 1 calc R U . . .
H18B H 0.283936 0.359221 -0.185652 0.082 Uiso 1 1 calc R U . . .
H18C H 0.184875 0.358589 -0.200713 0.082 Uiso 1 1 calc R U . . .
C19 C 0.8924(4) 0.3185(4) 0.5330(5) 0.0524(19) Uani 1 1 d D U . . .
C20 C 0.9081(6) 0.2307(4) 0.5172(7) 0.120(4) Uani 1 1 d D U . . .
H20A H 0.934652 0.227135 0.471126 0.181 Uiso 1 1 calc R U . . .
H20B H 0.853776 0.201654 0.495076 0.181 Uiso 1 1 calc R U . . .
H20C H 0.946122 0.206781 0.575108 0.181 Uiso 1 1 calc R U . . .
C21 C 0.8586(5) 0.3238(6) 0.6115(5) 0.103(3) Uani 1 1 d D U . . .
H21A H 0.801451 0.300044 0.591444 0.155 Uiso 1 1 calc R U . . .
H21B H 0.855729 0.380418 0.627957 0.155 Uiso 1 1 calc R U . . .
H21C H 0.896881 0.294470 0.665244 0.155 Uiso 1 1 calc R U . . .
C22 C 0.9759(4) 0.3654(4) 0.5644(5) 0.054(2) Uani 1 1 d D U . . .
H22A H 1.014487 0.344267 0.623629 0.080 Uiso 1 1 calc R U . . .
H22B H 0.964464 0.422448 0.571105 0.080 Uiso 1 1 calc R U . . .
H22C H 1.002380 0.359724 0.518477 0.080 Uiso 1 1 calc R U . . .
C23 C 0.8459(4) 0.3883(4) 0.3376(4) 0.0490(18) Uani 1 1 d D U . . .
C24 C 0.8875(6) 0.3169(5) 0.3089(7) 0.093(3) Uani 1 1 d D U . . .
H24A H 0.848735 0.270640 0.294823 0.139 Uiso 1 1 calc R U . . .
H24B H 0.940818 0.302907 0.359271 0.139 Uiso 1 1 calc R U . . .
H24C H 0.899626 0.331311 0.254165 0.139 Uiso 1 1 calc R U . . .
C25 C 0.7663(4) 0.4158(5) 0.2577(5) 0.078(3) Uani 1 1 d D U . . .
H25A H 0.783076 0.440342 0.209877 0.117 Uiso 1 1 calc R U . . .
H25B H 0.735469 0.455468 0.279988 0.117 Uiso 1 1 calc R U . . .
H25C H 0.729401 0.369385 0.231989 0.117 Uiso 1 1 calc R U . . .
C26 C 0.9092(4) 0.4591(4) 0.3622(5) 0.058(2) Uani 1 1 d D U . . .
H26A H 0.922730 0.473561 0.308337 0.087 Uiso 1 1 calc R U . . .
H26B H 0.961540 0.443359 0.412903 0.087 Uiso 1 1 calc R U . . .
H26C H 0.883554 0.505473 0.380940 0.087 Uiso 1 1 calc R U . . .
C27 C 0.5250(4) 0.0690(4) 0.4691(5) 0.0406(17) Uani 1 1 d . . . . .
H27 H 0.541800 0.116952 0.447370 0.049 Uiso 1 1 calc R U . . .
C28 C 0.5717(4) 0.0410(4) 0.5548(5) 0.0420(17) Uani 1 1 d . . . . .
H28 H 0.621361 0.068964 0.592556 0.050 Uiso 1 1 calc R U . . .
C29 C 0.4533(4) 0.0278(4) 0.4136(5) 0.0422(17) Uani 1 1 d . . . . .
H29 H 0.421311 0.047201 0.353477 0.051 Uiso 1 1 calc R U . . .
C30A C 0.2436(10) 0.5566(11) 0.0121(12) 0.079(6) Uani 0.464(13) 1 d D U P A 1
H30A H 0.286830 0.551912 0.074348 0.119 Uiso 0.464(13) 1 calc R U P A 1
H30B H 0.265321 0.532669 -0.032203 0.119 Uiso 0.464(13) 1 calc R U P A 1
H30C H 0.230577 0.613610 -0.002844 0.119 Uiso 0.464(13) 1 calc R U P A 1
C31A C 0.1648(12) 0.5137(15) 0.0076(11) 0.112(8) Uani 0.464(13) 1 d D U P A 1
H31A H 0.144490 0.537469 0.053900 0.134 Uiso 0.464(13) 1 calc R U P A 1
H31B H 0.179174 0.456665 0.024591 0.134 Uiso 0.464(13) 1 calc R U P A 1
C32A C 0.0939(11) 0.5167(12) -0.0843(13) 0.117(8) Uani 0.464(13) 1 d D U P A 1
H32A H 0.058667 0.564920 -0.086873 0.140 Uiso 0.464(13) 1 calc R U P A 1
H32B H 0.118557 0.522597 -0.132406 0.140 Uiso 0.464(13) 1 calc R U P A 1
C33A C 0.0379(17) 0.4444(14) -0.105(2) 0.174(11) Uani 0.464(13) 1 d D U P A 1
H33A H 0.022529 0.432227 -0.051612 0.209 Uiso 0.464(13) 1 calc R U P A 1
H33B H 0.070523 0.397940 -0.114938 0.209 Uiso 0.464(13) 1 calc R U P A 1
C34A C -0.0419(17) 0.4532(19) -0.188(2) 0.169(13) Uani 0.464(13) 1 d D U P A 1
H34A H -0.075187 0.403376 -0.197675 0.254 Uiso 0.464(13) 1 calc R U P A 1
H34B H -0.075475 0.498080 -0.178968 0.254 Uiso 0.464(13) 1 calc R U P A 1
H34C H -0.027409 0.463742 -0.242389 0.254 Uiso 0.464(13) 1 calc R U P A 1
C30B C 0.1791(14) 0.4784(16) 0.0653(14) 0.169(10) Uani 0.536(13) 1 d D U P A 2
H30D H 0.212057 0.528277 0.072649 0.253 Uiso 0.536(13) 1 calc R U P A 2
H30E H 0.139680 0.483370 0.097887 0.253 Uiso 0.536(13) 1 calc R U P A 2
H30F H 0.217994 0.433248 0.090817 0.253 Uiso 0.536(13) 1 calc R U P A 2
C31B C 0.1301(13) 0.4640(14) -0.0338(13) 0.149(9) Uani 0.536(13) 1 d D U P A 2
H31C H 0.170688 0.460991 -0.066017 0.179 Uiso 0.536(13) 1 calc R U P A 2
H31D H 0.092577 0.510982 -0.058964 0.179 Uiso 0.536(13) 1 calc R U P A 2
C32B C 0.0765(14) 0.3898(11) -0.0559(14) 0.146(8) Uani 0.536(13) 1 d D U P A 2
H32C H 0.054960 0.378837 -0.006161 0.175 Uiso 0.536(13) 1 calc R U P A 2
H32D H 0.111243 0.343223 -0.060580 0.175 Uiso 0.536(13) 1 calc R U P A 2
C33B C 0.0028(15) 0.4013(14) -0.1457(16) 0.154(9) Uani 0.536(13) 1 d D U P A 2
H33C H 0.012094 0.368901 -0.194328 0.185 Uiso 0.536(13) 1 calc R U P A 2
H33D H -0.050447 0.382401 -0.139445 0.185 Uiso 0.536(13) 1 calc R U P A 2
C34B C -0.006(2) 0.4884(16) -0.173(2) 0.206(14) Uani 0.536(13) 1 d D U P A 2
H34D H -0.054128 0.495109 -0.231211 0.310 Uiso 0.536(13) 1 calc R U P A 2
H34E H -0.015926 0.520281 -0.124880 0.310 Uiso 0.536(13) 1 calc R U P A 2
H34F H 0.046501 0.506806 -0.179664 0.310 Uiso 0.536(13) 1 calc R U P A 2

loop_
_atom_site_aniso_label
_atom_site_aniso_U_11
_atom_site_aniso_U_22
_atom_site_aniso_U_33
_atom_site_aniso_U_23
_atom_site_aniso_U_13
_atom_site_aniso_U_12
Ti1 0.0292(6) 0.0265(6) 0.0287(6) 0.0009(5) 0.0108(5) 0.0009(5)
Cl1 0.0584(11) 0.0389(9) 0.0330(9) 0.0032(7) 0.0208(8) -0.0138(8)
Cl2 0.0441(10) 0.0494(11) 0.0552(12) -0.0025(9) 0.0005(9) 0.0099(8)
Cl3 0.0343(8) 0.0404(9) 0.0459(10) 0.0013(7) 0.0245(8) 0.0011(7)
Cl4 0.0385(9) 0.0354(9) 0.0369(9) -0.0084(7) 0.0143(7) -0.0007(7)
P1 0.0248(8) 0.0418(10) 0.0333(10) 0.0015(8) 0.0112(7) 0.0038(7)
P2 0.0295(9) 0.0396(9) 0.0291(9) -0.0030(8) 0.0102(7) -0.0094(8)
N1 0.024(3) 0.032(3) 0.018(3) 0.001(2) 0.011(2) 0.000(2)
N2 0.027(3) 0.028(3) 0.022(3) 0.002(2) 0.010(2) -0.005(2)
C1 0.028(3) 0.032(3) 0.023(3) 0.003(3) 0.011(3) 0.004(3)
C2 0.027(3) 0.035(3) 0.030(4) 0.002(3) 0.016(3) -0.004(3)
C3 0.026(3) 0.036(4) 0.036(4) 0.000(3) 0.006(3) 0.004(3)
C4 0.035(4) 0.029(3) 0.049(4) -0.001(3) 0.024(3) 0.008(3)
C5 0.034(3) 0.033(3) 0.032(4) -0.002(3) 0.019(3) -0.005(3)
C6 0.026(3) 0.024(3) 0.029(3) 0.005(3) 0.015(3) 0.000(3)
C7 0.041(4) 0.027(3) 0.046(4) -0.010(3) 0.024(3) -0.002(3)
C8 0.036(4) 0.046(4) 0.033(4) -0.013(3) 0.017(3) -0.013(3)
C9 0.032(3) 0.034(3) 0.024(3) -0.002(3) 0.013(3) -0.013(3)
C10 0.032(3) 0.040(4) 0.032(4) 0.007(3) 0.009(3) -0.005(3)
C11 0.027(3) 0.047(4) 0.043(3) 0.003(3) 0.015(3) -0.002(3)
C12 0.043(4) 0.046(4) 0.050(4) -0.003(3) 0.011(3) 0.004(3)
C13 0.033(3) 0.064(5) 0.077(6) 0.009(4) 0.025(4) -0.010(3)
C14 0.044(4) 0.055(4) 0.042(4) 0.010(3) 0.019(3) -0.002(3)
C15 0.033(3) 0.052(4) 0.031(4) 0.006(3) 0.007(3) 0.003(3)
C16 0.062(5) 0.070(5) 0.036(4) 0.000(4) 0.024(4) 0.006(4)
C17 0.044(4) 0.075(5) 0.042(5) 0.008(4) -0.007(3) -0.002(4)
C18 0.049(4) 0.063(4) 0.047(5) 0.021(4) 0.012(4) 0.012(4)
C19 0.030(3) 0.061(4) 0.053(4) 0.017(3) -0.001(3) -0.016(3)
C20 0.088(7) 0.056(5) 0.148(9) 0.025(5) -0.037(6) -0.004(5)
C21 0.060(5) 0.187(9) 0.048(5) 0.045(6) 0.002(4) -0.046(6)
C22 0.028(3) 0.061(5) 0.060(5) 0.005(4) 0.004(3) -0.009(3)
C23 0.057(4) 0.058(4) 0.040(4) -0.008(3) 0.027(3) -0.021(3)
C24 0.123(8) 0.083(6) 0.109(8) -0.039(5) 0.087(6) -0.031(5)
C25 0.074(5) 0.111(7) 0.039(5) 0.018(4) 0.009(4) -0.051(5)
C26 0.051(4) 0.073(5) 0.049(5) 0.002(4) 0.018(4) -0.031(4)
C27 0.057(4) 0.029(4) 0.042(4) -0.006(3) 0.025(4) -0.010(3)
C28 0.048(4) 0.046(4) 0.037(4) -0.010(3) 0.021(4) -0.009(3)
C29 0.054(4) 0.045(4) 0.032(4) 0.003(3) 0.021(3) 0.007(3)
C30A 0.097(10) 0.081(12) 0.071(12) 0.020(9) 0.045(9) 0.032(8)
C31A 0.120(10) 0.109(12) 0.120(10) 0.004(8) 0.061(7) 0.008(8)
C32A 0.130(10) 0.126(11) 0.110(10) -0.014(8) 0.062(7) 0.015(8)
C33A 0.165(13) 0.180(13) 0.184(14) -0.007(10) 0.073(8) -0.012(9)
C34A 0.191(17) 0.16(2) 0.154(17) -0.022(16) 0.067(12) -0.063(15)
C30B 0.134(15) 0.214(19) 0.160(14) -0.025(14) 0.057(11) 0.074(13)
C31B 0.138(12) 0.149(11) 0.155(11) -0.035(9) 0.050(8) 0.025(8)
C32B 0.142(11) 0.164(11) 0.155(11) 0.006(8) 0.082(8) 0.017(8)
C33B 0.150(12) 0.161(12) 0.152(12) -0.020(9) 0.058(8) -0.007(9)
C34B 0.24(2) 0.210(16) 0.21(2) 0.054(15) 0.141(16) 0.026(15)

loop_
_atom_type_symbol
_atom_type_description
_atom_type_scat_dispersion_real
_atom_type_scat_dispersion_imag
_atom_type_scat_source
C C 0.0033 0.0016 'International Tables Vol C Tables 4.2.6.8 and 6.1.1.4'
H H 0.0000 0.0000 'International Tables Vol C Tables 4.2.6.8 and 6.1.1.4'
Cl Cl 0.1484 0.1585 'International Tables Vol C Tables 4.2.6.8 and 6.1.1.4'
N N 0.0061 0.0033 'International Tables Vol C Tables 4.2.6.8 and 6.1.1.4'
P P 0.1023 0.0942 'International Tables Vol C Tables 4.2.6.8 and 6.1.1.4'
Ti Ti 0.2776 0.4457 'International Tables Vol C Tables 4.2.6.8 and 6.1.1.4'

loop_
_diffrn_orient_matrix_type
_diffrn_orient_matrix_UB_11
_diffrn_orient_matrix_UB_12
_diffrn_orient_matrix_UB_13
_diffrn_orient_matrix_UB_21
_diffrn_orient_matrix_UB_22
_diffrn_orient_matrix_UB_23
_diffrn_orient_matrix_UB_31
_diffrn_orient_matrix_UB_32
_diffrn_orient_matrix_UB_33
'Nonius RMAT' 0.0349167 0.0501927 0.0185274 -0.0526126 0.0332703 -0.0283936 -0.0086572 0.0002458 0.0598942

loop_
_geom_angle_atom_site_label_1
_geom_angle_atom_site_label_2
_geom_angle_atom_site_label_3
_geom_angle
_geom_angle_site_symmetry_1
_geom_angle_site_symmetry_3
_geom_angle_publ_flag
Cl2 Ti1 Cl4 102.15(8) . . ?
Cl2 Ti1 N2 99.41(13) . . ?
Cl4 Ti1 N2 158.13(13) . . ?
Cl2 Ti1 N1 159.31(13) . . ?
Cl4 Ti1 N1 98.54(13) . . ?
N2 Ti1 N1 59.99(16) . . ?
Cl2 Ti1 Cl3 94.75(8) . . ?
Cl4 Ti1 Cl3 94.27(7) . . ?
N2 Ti1 Cl3 87.56(13) . . ?
N1 Ti1 Cl3 83.10(12) . . ?
Cl2 Ti1 Cl1 94.89(8) . . ?
Cl4 Ti1 Cl1 92.93(7) . . ?
N2 Ti1 Cl1 81.54(13) . . ?
N1 Ti1 Cl1 84.53(12) . . ?
Cl3 Ti1 Cl1 166.48(8) . . ?
Cl2 Ti1 C6 129.43(14) . . ?
Cl4 Ti1 C6 128.27(13) . . ?
N2 Ti1 C6 30.02(16) . . ?
N1 Ti1 C6 30.04(16) . . ?
Cl3 Ti1 C6 86.10(12) . . ?
Cl1 Ti1 C6 80.46(13) . . ?
C1 P1 C11 103.3(2) . . ?
C1 P1 C15 99.6(2) . . ?
C11 P1 C15 110.8(2) . . ?
C23 P2 C10 103.1(3) . . ?
C23 P2 C19 111.6(3) . . ?
C10 P2 C19 99.6(3) . . ?
C2 N1 C6 118.9(5) . . ?
C2 N1 Ti1 147.0(4) . . ?
C6 N1 Ti1 94.1(3) . . ?
C9 N2 C6 118.4(5) . . ?
C9 N2 Ti1 146.5(4) . . ?
C6 N2 Ti1 94.6(3) . . ?
C2 C1 P1 114.3(4) . . ?
C2 C1 H1A 108.7 . . ?
P1 C1 H1A 108.7 . . ?
C2 C1 H1B 108.7 . . ?
P1 C1 H1B 108.7 . . ?
H1A C1 H1B 107.6 . . ?
N1 C2 C3 119.5(5) . . ?
N1 C2 C1 120.4(5) . . ?
C3 C2 C1 119.9(5) . . ?
C4 C3 C2 122.0(6) . . ?
C4 C3 H3 119.0 . . ?
C2 C3 H3 119.0 . . ?
C3 C4 C5 118.9(5) . . ?
C3 C4 H4 120.5 . . ?
C5 C4 H4 120.5 . . ?
C6 C5 C7 116.7(5) . . ?
C6 C5 C4 115.6(5) . . ?
C7 C5 C4 127.7(6) . . ?
N1 C6 N2 111.0(5) . . ?
N1 C6 C5 124.9(5) . . ?
N2 C6 C5 124.1(5) . . ?
N1 C6 Ti1 55.8(3) . . ?
N2 C6 Ti1 55.4(3) . . ?
C5 C6 Ti1 175.9(4) . . ?
C8 C7 C5 119.1(6) . . ?
C8 C7 H7 120.4 . . ?
C5 C7 H7 120.4 . . ?
C7 C8 C9 120.6(6) . . ?
C7 C8 H8 119.7 . . ?
C9 C8 H8 119.7 . . ?
N2 C9 C8 120.9(6) . . ?
N2 C9 C10 119.0(5) . . ?
C8 C9 C10 120.1(5) . . ?
C9 C10 P2 113.2(4) . . ?
C9 C10 H10A 108.9 . . ?
P2 C10 H10A 108.9 . . ?
C9 C10 H10B 108.9 . . ?
P2 C10 H10B 108.9 . . ?
H10A C10 H10B 107.7 . . ?
C12 C11 C14 109.1(5) . . ?
C12 C11 C13 109.5(5) . . ?
C14 C11 C13 107.9(5) . . ?
C12 C11 P1 117.5(4) . . ?
C14 C11 P1 105.0(4) . . ?
C13 C11 P1 107.4(4) . . ?
C11 C12 H12A 109.5 . . ?
C11 C12 H12B 109.5 . . ?
H12A C12 H12B 109.5 . . ?
C11 C12 H12C 109.5 . . ?
H12A C12 H12C 109.5 . . ?
H12B C12 H12C 109.5 . . ?
C11 C13 H13A 109.5 . . ?
C11 C13 H13B 109.5 . . ?
H13A C13 H13B 109.5 . . ?
C11 C13 H13C 109.5 . . ?
H13A C13 H13C 109.5 . . ?
H13B C13 H13C 109.5 . . ?
C11 C14 H14A 109.5 . . ?
C11 C14 H14B 109.5 . . ?
H14A C14 H14B 109.5 . . ?
C11 C14 H14C 109.5 . . ?
H14A C14 H14C 109.5 . . ?
H14B C14 H14C 109.5 . . ?
C18 C15 C17 108.6(5) . . ?
C18 C15 C16 109.5(5) . . ?
C17 C15 C16 109.0(5) . . ?
C18 C15 P1 104.4(4) . . ?
C17 C15 P1 109.0(4) . . ?
C16 C15 P1 116.1(4) . . ?
C15 C16 H16A 109.5 . . ?
C15 C16 H16B 109.5 . . ?
H16A C16 H16B 109.5 . . ?
C15 C16 H16C 109.5 . . ?
H16A C16 H16C 109.5 . . ?
H16B C16 H16C 109.5 . . ?
C15 C17 H17A 109.5 . . ?
C15 C17 H17B 109.5 . . ?
H17A C17 H17B 109.5 . . ?
C15 C17 H17C 109.5 . . ?
H17A C17 H17C 109.5 . . ?
H17B C17 H17C 109.5 . . ?
C15 C18 H18A 109.5 . . ?
C15 C18 H18B 109.5 . . ?
H18A C18 H18B 109.5 . . ?
C15 C18 H18C 109.5 . . ?
H18A C18 H18C 109.5 . . ?
H18B C18 H18C 109.5 . . ?
C20 C19 C22 110.3(5) . . ?
C20 C19 C21 109.0(6) . . ?
C22 C19 C21 106.7(5) . . ?
C20 C19 P2 116.9(5) . . ?
C22 C19 P2 109.5(4) . . ?
C21 C19 P2 103.9(5) . . ?
C19 C20 H20A 109.5 . . ?
C19 C20 H20B 109.5 . . ?
H20A C20 H20B 109.5 . . ?
C19 C20 H20C 109.5 . . ?
H20A C20 H20C 109.5 . . ?
H20B C20 H20C 109.5 . . ?
C19 C21 H21A 109.5 . . ?
C19 C21 H21B 109.5 . . ?
H21A C21 H21B 109.5 . . ?
C19 C21 H21C 109.5 . . ?
H21A C21 H21C 109.5 . . ?
H21B C21 H21C 109.5 . . ?
C19 C22 H22A 109.5 . . ?
C19 C22 H22B 109.5 . . ?
H22A C22 H22B 109.5 . . ?
C19 C22 H22C 109.5 . . ?
H22A C22 H22C 109.5 . . ?
H22B C22 H22C 109.5 . . ?
C24 C23 C25 110.7(6) . . ?
C24 C23 C26 108.4(5) . . ?
C25 C23 C26 107.1(5) . . ?
C24 C23 P2 117.4(5) . . ?
C25 C23 P2 105.0(4) . . ?
C26 C23 P2 107.7(4) . . ?
C23 C24 H24A 109.5 . . ?
C23 C24 H24B 109.5 . . ?
H24A C24 H24B 109.5 . . ?
C23 C24 H24C 109.5 . . ?
H24A C24 H24C 109.5 . . ?
H24B C24 H24C 109.5 . . ?
C23 C25 H25A 109.5 . . ?
C23 C25 H25B 109.5 . . ?
H25A C25 H25B 109.5 . . ?
C23 C25 H25C 109.5 . . ?
H25A C25 H25C 109.5 . . ?
H25B C25 H25C 109.5 . . ?
C23 C26 H26A 109.5 . . ?
C23 C26 H26B 109.5 . . ?
H26A C26 H26B 109.5 . . ?
C23 C26 H26C 109.5 . . ?
H26A C26 H26C 109.5 . . ?
H26B C26 H26C 109.5 . . ?
C28 C27 C29 120.3(6) . . ?
C28 C27 H27 119.9 . . ?
C29 C27 H27 119.9 . . ?
C27 C28 C29 119.8(6) . 3_656 ?
C27 C28 H28 120.1 . . ?
C29 C28 H28 120.1 3_656 . ?
C28 C29 C27 120.0(6) 3_656 . ?
C28 C29 H29 120.0 3_656 . ?
C27 C29 H29 120.0 . . ?
C31A C30A H30A 109.5 . . ?
C31A C30A H30B 109.5 . . ?
H30A C30A H30B 109.5 . . ?
C31A C30A H30C 109.5 . . ?
H30A C30A H30C 109.5 . . ?
H30B C30A H30C 109.5 . . ?
C30A C31A C32A 114.5(8) . . ?
C30A C31A H31A 108.6 . . ?
C32A C31A H31A 108.6 . . ?
C30A C31A H31B 108.6 . . ?
C32A C31A H31B 108.6 . . ?
H31A C31A H31B 107.6 . . ?
C33A C32A C31A 113.9(8) . . ?
C33A C32A H32A 108.8 . . ?
C31A C32A H32A 108.8 . . ?
C33A C32A H32B 108.8 . . ?
C31A C32A H32B 108.8 . . ?
H32A C32A H32B 107.7 . . ?
C32A C33A C34A 114.3(8) . . ?
C32A C33A H33A 108.7 . . ?
C34A C33A H33A 108.7 . . ?
C32A C33A H33B 108.7 . . ?
C34A C33A H33B 108.7 . . ?
H33A C33A H33B 107.6 . . ?
C33A C34A H34A 109.5 . . ?
C33A C34A H34B 109.5 . . ?
H34A C34A H34B 109.5 . . ?
C33A C34A H34C 109.5 . . ?
H34A C34A H34C 109.5 . . ?
H34B C34A H34C 109.5 . . ?
C31B C30B H30D 109.5 . . ?
C31B C30B H30E 109.5 . . ?
H30D C30B H30E 109.5 . . ?
C31B C30B H30F 109.5 . . ?
H30D C30B H30F 109.5 . . ?
H30E C30B H30F 109.5 . . ?
C30B C31B C32B 115.6(8) . . ?
C30B C31B H31C 108.4 . . ?
C32B C31B H31C 108.4 . . ?
C30B C31B H31D 108.4 . . ?
C32B C31B H31D 108.4 . . ?
H31C C31B H31D 107.4 . . ?
C31B C32B C33B 109.5(7) . . ?
C31B C32B H32C 109.8 . . ?
C33B C32B H32C 109.8 . . ?
C31B C32B H32D 109.8 . . ?
C33B C32B H32D 109.8 . . ?
H32C C32B H32D 108.2 . . ?
C34B C33B C32B 110.2(7) . . ?
C34B C33B H33C 109.6 . . ?
C32B C33B H33C 109.6 . . ?
C34B C33B H33D 109.6 . . ?
C32B C33B H33D 109.6 . . ?
H33C C33B H33D 108.1 . . ?
C33B C34B H34D 109.5 . . ?
C33B C34B H34E 109.5 . . ?
H34D C34B H34E 109.5 . . ?
C33B C34B H34F 109.5 . . ?
H34D C34B H34F 109.5 . . ?
H34E C34B H34F 109.5 . . ?

loop_
_geom_bond_atom_site_label_1
_geom_bond_atom_site_label_2
_geom_bond_distance
_geom_bond_site_symmetry_2
_geom_bond_publ_flag
Ti1 Cl2 2.217(2) . ?
Ti1 Cl4 2.2267(18) . ?
Ti1 N2 2.238(5) . ?
Ti1 N1 2.248(5) . ?
Ti1 Cl3 2.2766(19) . ?
Ti1 Cl1 2.2885(19) . ?
Ti1 C6 2.711(6) . ?
P1 C1 1.869(6) . ?
P1 C11 1.877(6) . ?
P1 C15 1.897(6) . ?
P2 C23 1.857(7) . ?
P2 C10 1.871(6) . ?
P2 C19 1.872(7) . ?
N1 C2 1.326(7) . ?
N1 C6 1.361(7) . ?
N2 C9 1.329(7) . ?
N2 C6 1.361(7) . ?
C1 C2 1.495(8) . ?
C1 H1A 0.9900 . ?
C1 H1B 0.9900 . ?
C2 C3 1.425(8) . ?
C3 C4 1.356(9) . ?
C3 H3 0.9500 . ?
C4 C5 1.425(8) . ?
C4 H4 0.9500 . ?
C5 C6 1.395(8) . ?
C5 C7 1.404(8) . ?
C7 C8 1.375(9) . ?
C7 H7 0.9500 . ?
C8 C9 1.407(8) . ?
C8 H8 0.9500 . ?
C9 C10 1.506(8) . ?
C10 H10A 0.9900 . ?
C10 H10B 0.9900 . ?
C11 C12 1.519(6) . ?
C11 C14 1.534(6) . ?
C11 C13 1.536(6) . ?
C12 H12A 0.9800 . ?
C12 H12B 0.9800 . ?
C12 H12C 0.9800 . ?
C13 H13A 0.9800 . ?
C13 H13B 0.9800 . ?
C13 H13C 0.9800 . ?
C14 H14A 0.9800 . ?
C14 H14B 0.9800 . ?
C14 H14C 0.9800 . ?
C15 C18 1.528(6) . ?
C15 C17 1.531(6) . ?
C15 C16 1.531(6) . ?
C16 H16A 0.9800 . ?
C16 H16B 0.9800 . ?
C16 H16C 0.9800 . ?
C17 H17A 0.9800 . ?
C17 H17B 0.9800 . ?
C17 H17C 0.9800 . ?
C18 H18A 0.9800 . ?
C18 H18B 0.9800 . ?
C18 H18C 0.9800 . ?
C19 C20 1.519(6) . ?
C19 C22 1.524(6) . ?
C19 C21 1.536(6) . ?
C20 H20A 0.9800 . ?
C20 H20B 0.9800 . ?
C20 H20C 0.9800 . ?
C21 H21A 0.9800 . ?
C21 H21B 0.9800 . ?
C21 H21C 0.9800 . ?
C22 H22A 0.9800 . ?
C22 H22B 0.9800 . ?
C22 H22C 0.9800 . ?
C23 C24 1.527(6) . ?
C23 C25 1.528(6) . ?
C23 C26 1.539(6) . ?
C24 H24A 0.9800 . ?
C24 H24B 0.9800 . ?
C24 H24C 0.9800 . ?
C25 H25A 0.9800 . ?
C25 H25B 0.9800 . ?
C25 H25C 0.9800 . ?
C26 H26A 0.9800 . ?
C26 H26B 0.9800 . ?
C26 H26C 0.9800 . ?
C27 C28 1.360(9) . ?
C27 C29 1.381(9) . ?
C27 H27 0.9500 . ?
C28 C29 1.372(9) 3_656 ?
C28 H28 0.9500 . ?
C29 H29 0.9500 . ?
C30A C31A 1.488(5) . ?
C30A H30A 0.9800 . ?
C30A H30B 0.9800 . ?
C30A H30C 0.9800 . ?
C31A C32A 1.492(5) . ?
C31A H31A 0.9900 . ?
C31A H31B 0.9900 . ?
C32A C33A 1.487(5) . ?
C32A H32A 0.9900 . ?
C32A H32B 0.9900 . ?
C33A C34A 1.490(5) . ?
C33A H33A 0.9900 . ?
C33A H33B 0.9900 . ?
C34A H34A 0.9800 . ?
C34A H34B 0.9800 . ?
C34A H34C 0.9800 . ?
C30B C31B 1.482(5) . ?
C30B H30D 0.9800 . ?
C30B H30E 0.9800 . ?
C30B H30F 0.9800 . ?
C31B C32B 1.491(5) . ?
C31B H31C 0.9900 . ?
C31B H31D 0.9900 . ?
C32B C33B 1.505(5) . ?
C32B H32C 0.9900 . ?
C32B H32D 0.9900 . ?
C33B C34B 1.499(5) . ?
C33B H33C 0.9900 . ?
C33B H33D 0.9900 . ?
C34B H34D 0.9800 . ?
C34B H34E 0.9800 . ?
C34B H34F 0.9800 . ?

loop_
_geom_torsion_atom_site_label_1
_geom_torsion_atom_site_label_2
_geom_torsion_atom_site_label_3
_geom_torsion_atom_site_label_4
_geom_torsion
_geom_torsion_site_symmetry_1
_geom_torsion_site_symmetry_2
_geom_torsion_site_symmetry_3
_geom_torsion_site_symmetry_4
_geom_torsion_publ_flag
C11 P1 C1 C2 -99.0(4) . . . . ?
C15 P1 C1 C2 146.9(4) . . . . ?
C6 N1 C2 C3 -1.8(8) . . . . ?
Ti1 N1 C2 C3 178.3(5) . . . . ?
C6 N1 C2 C1 173.6(5) . . . . ?
Ti1 N1 C2 C1 -6.3(10) . . . . ?
P1 C1 C2 N1 136.5(5) . . . . ?
P1 C1 C2 C3 -48.1(7) . . . . ?
N1 C2 C3 C4 -1.0(9) . . . . ?
C1 C2 C3 C4 -176.5(6) . . . . ?
C2 C3 C4 C5 0.8(9) . . . . ?
C3 C4 C5 C6 1.9(8) . . . . ?
C3 C4 C5 C7 -179.3(6) . . . . ?
C2 N1 C6 N2 -175.4(5) . . . . ?
Ti1 N1 C6 N2 4.6(4) . . . . ?
C2 N1 C6 C5 5.0(8) . . . . ?
Ti1 N1 C6 C5 -175.0(5) . . . . ?
C2 N1 C6 Ti1 -179.9(5) . . . . ?
C9 N2 C6 N1 -178.6(5) . . . . ?
Ti1 N2 C6 N1 -4.6(4) . . . . ?
C9 N2 C6 C5 1.0(8) . . . . ?
Ti1 N2 C6 C5 175.0(5) . . . . ?
C9 N2 C6 Ti1 -174.1(6) . . . . ?
C7 C5 C6 N1 176.1(5) . . . . ?
C4 C5 C6 N1 -5.0(8) . . . . ?
C7 C5 C6 N2 -3.5(8) . . . . ?
C4 C5 C6 N2 175.5(5) . . . . ?
C6 C5 C7 C8 2.2(9) . . . . ?
C4 C5 C7 C8 -176.6(6) . . . . ?
C5 C7 C8 C9 1.4(9) . . . . ?
C6 N2 C9 C8 2.9(8) . . . . ?
Ti1 N2 C9 C8 -166.4(5) . . . . ?
C6 N2 C9 C10 -177.8(5) . . . . ?
Ti1 N2 C9 C10 12.9(10) . . . . ?
C7 C8 C9 N2 -4.1(9) . . . . ?
C7 C8 C9 C10 176.6(5) . . . . ?
N2 C9 C10 P2 132.0(5) . . . . ?
C8 C9 C10 P2 -48.7(7) . . . . ?
C23 P2 C10 C9 -83.2(5) . . . . ?
C19 P2 C10 C9 161.7(5) . . . . ?
C1 P1 C11 C12 -67.2(5) . . . . ?
C15 P1 C11 C12 38.6(5) . . . . ?
C1 P1 C11 C14 54.2(4) . . . . ?
C15 P1 C11 C14 160.0(4) . . . . ?
C1 P1 C11 C13 168.9(4) . . . . ?
C15 P1 C11 C13 -85.3(4) . . . . ?
C1 P1 C15 C18 -80.3(4) . . . . ?
C11 P1 C15 C18 171.5(4) . . . . ?
C1 P1 C15 C17 163.9(4) . . . . ?
C11 P1 C15 C17 55.7(5) . . . . ?
C1 P1 C15 C16 40.4(5) . . . . ?
C11 P1 C15 C16 -67.8(5) . . . . ?
C23 P2 C19 C20 -68.8(6) . . . . ?
C10 P2 C19 C20 39.6(6) . . . . ?
C23 P2 C19 C22 57.5(5) . . . . ?
C10 P2 C19 C22 165.9(5) . . . . ?
C23 P2 C19 C21 171.1(4) . . . . ?
C10 P2 C19 C21 -80.5(5) . . . . ?
C10 P2 C23 C24 -61.6(6) . . . . ?
C19 P2 C23 C24 44.5(6) . . . . ?
C10 P2 C23 C25 61.9(5) . . . . ?
C19 P2 C23 C25 168.0(4) . . . . ?
C10 P2 C23 C26 175.8(4) . . . . ?
C19 P2 C23 C26 -78.1(5) . . . . ?
C29 C27 C28 C29 -0.8(11) . . . 3_656 ?
C28 C27 C29 C28 0.8(11) . . . 3_656 ?
C30A C31A C32A C33A 149(2) . . . . ?
C31A C32A C33A C34A 169(3) . . . . ?
C30B C31B C32B C33B 153(2) . . . . ?
C31B C32B C33B C34B -14(4) . . . . ?
